data_4506589
loop_
_publ_author_name
'Tao, Houchao'
'Fu, Yu'
'Thompson, Aaron'
'Lee, Sung Chang'
'Mahoney, Nicholas'
'Stevens, Raymond C.'
'Zhang, Qinghai'

_publ_section_title
;
 Synthesis and properties of dodecyl trehaloside detergents for membrane
 protein studies.
;
_journal_issue 30
_journal_name_full 'Langmuir : the ACS journal of surfaces and colloids'
_journal_page_first 11173
_journal_page_last 11181
_journal_paper_doi 10.1021/la3020404
_journal_volume 28
_journal_year 2012
_chemical_absolute_configuration ad
_chemical_formula_moiety 'C24 H46 O11, C1 H4 O'
_chemical_formula_sum 'C25 H50 O12'
_chemical_formula_weight 542.65
_chemical_name_systematic
; 
 ? 
;
_space_group_IT_number 19
_symmetry_cell_setting orthorhombic
_symmetry_space_group_name_Hall 'P 2ac 2ab'
_symmetry_space_group_name_H-M 'P 21 21 21'
_atom_sites_solution_hydrogens geom
_atom_sites_solution_primary direct
_atom_sites_solution_secondary difmap
_audit_creation_method SHELXL-97
_cell_angle_alpha 90.00
_cell_angle_beta 90.00
_cell_angle_gamma 90.00
_cell_formula_units_Z 4
_cell_length_a 7.3130(2)
_cell_length_b 8.8103(3)
_cell_length_c 42.6642(12)
_cell_measurement_reflns_used 9930
_cell_measurement_temperature 100(2)
_cell_measurement_theta_max 69.71
_cell_measurement_theta_min 4.14
_cell_volume 2748.84(14)
_computing_cell_refinement 'Bruker SAINT'
_computing_data_collection 'Bruker APEX2'
_computing_data_reduction 'Bruker SAINT'
_computing_molecular_graphics 'Bruker SHELXTL'
_computing_publication_material 'Bruker SHELXTL'
_computing_structure_refinement 'SHELXL-97 (Sheldrick, 2008)'
_computing_structure_solution 'SHELXS-97 (Sheldrick, 2008)'
_diffrn_ambient_temperature 100(2)
_diffrn_measured_fraction_theta_full 0.983
_diffrn_measured_fraction_theta_max 0.960
_diffrn_measurement_device_type 'Bruker SMART 6K CCD'
_diffrn_measurement_method '\f and \w scans'
_diffrn_radiation_monochromator 'Multilayer Mirror'
_diffrn_radiation_source 'Rotating Anode'
_diffrn_radiation_type CuK\a
_diffrn_radiation_wavelength 1.54184
_diffrn_reflns_av_R_equivalents 0.0358
_diffrn_reflns_av_sigmaI/netI 0.0289
_diffrn_reflns_limit_h_max 8
_diffrn_reflns_limit_h_min -8
_diffrn_reflns_limit_k_max 10
_diffrn_reflns_limit_k_min -10
_diffrn_reflns_limit_l_max 49
_diffrn_reflns_limit_l_min -50
_diffrn_reflns_number 22841
_diffrn_reflns_theta_full 68.00
_diffrn_reflns_theta_max 69.80
_diffrn_reflns_theta_min 4.14
_exptl_absorpt_coefficient_mu 0.863
_exptl_absorpt_correction_T_max 0.9111
_exptl_absorpt_correction_T_min 0.8396
_exptl_absorpt_correction_type multi-scan
_exptl_absorpt_process_details SADABS
_exptl_crystal_colour Colorless
_exptl_crystal_density_diffrn 1.311
_exptl_crystal_density_meas ?
_exptl_crystal_density_method 'not measured'
_exptl_crystal_description Rod
_exptl_crystal_F_000 1184
_exptl_crystal_size_max 0.21
_exptl_crystal_size_mid 0.15
_exptl_crystal_size_min 0.11
_refine_diff_density_max 0.492
_refine_diff_density_min -0.419
_refine_diff_density_rms 0.052
_refine_ls_abs_structure_details 'Flack H D (1983), Acta Cryst. A39, 876-881'
_refine_ls_abs_structure_Flack 0.01(18)
_refine_ls_extinction_coef 'not measured'
_refine_ls_extinction_method none
_refine_ls_goodness_of_fit_ref 1.047
_refine_ls_hydrogen_treatment constr
_refine_ls_matrix_type full
_refine_ls_number_parameters 383
_refine_ls_number_reflns 4902
_refine_ls_number_restraints 4
_refine_ls_restrained_S_all 1.112
_refine_ls_R_factor_all 0.0440
_refine_ls_R_factor_gt 0.0438
_refine_ls_shift/su_max 0.000
_refine_ls_shift/su_mean 0.000
_refine_ls_structure_factor_coef Fsqd
_refine_ls_weighting_details 'calc w=1/[\s^2^(Fo^2^)+(0.0830P)^2^+1.0201P] where P=(Fo^2^+2Fc^2^)/3'
_refine_ls_weighting_scheme calc
_refine_ls_wR_factor_gt 0.1236
_refine_ls_wR_factor_ref 0.1239
_reflns_number_gt 4875
_reflns_number_total 4902
_reflns_threshold_expression >2sigma(I)
_cod_data_source_file la3020404_si_002.cif
_cod_data_source_block zhang03
_cod_depositor_comments
;
The following automatic conversions were performed:

'_chemical_absolute_configuration' value 'AD' changed to 'ad'
according to /home/saulius/struct/CIF-dictionaries/cif_core.dic
dictionary named 'cif_core.dic' version 2.4.2 from
2011-04-26.

'_symmetry_cell_setting' value 'Orthorhombic' changed to
'orthorhombic' according to
/home/saulius/struct/CIF-dictionaries/cif_core.dic dictionary named
'cif_core.dic' version 2.4.2 from 2011-04-26.

Automatic conversion script
Id: cif_fix_values 1891 2012-01-12 08:04:46Z andrius 

The following automatic conversions were performed:

'_exptl_crystal_density_meas' value 'not measured' was changed to '?'
- the value is perceived as not measured.

Automatic conversion script
Id: cif_fix_values 3008 2015-01-20 13:52:24Z robertas 
;
_cod_original_sg_symbol_H-M P2(1)2(1)2(1)
_cod_database_code 4506589

loop_
_symmetry_equiv_pos_as_xyz
'x, y, z'
'-x+1/2, -y, z+1/2'
'-x, y+1/2, -z+1/2'
'x+1/2, -y+1/2, -z'

loop_
_atom_site_label
_atom_site_type_symbol
_atom_site_fract_x
_atom_site_fract_y
_atom_site_fract_z
_atom_site_U_iso_or_equiv
_atom_site_adp_type
_atom_site_occupancy
_atom_site_symmetry_multiplicity
_atom_site_calc_flag
_atom_site_refinement_flags
_atom_site_disorder_assembly
_atom_site_disorder_group
O1 O 0.8276(2) 0.07481(16) 0.12924(3) 0.0247(3) Uani 1 1 d . B .
O2 O 0.6382(2) 0.21076(16) 0.08190(3) 0.0278(3) Uani 1 1 d . . .
O3 O 0.3635(2) 0.11335(16) 0.09991(3) 0.0268(3) Uani 1 1 d . . .
O4 O 0.4278(2) -0.28408(17) 0.07623(4) 0.0354(4) Uani 1 1 d . B .
H4 H 0.4668 -0.2667 0.0581 0.053 Uiso 1 1 calc R . .
O5 O 0.7276(2) -0.24208(16) 0.11582(4) 0.0273(3) Uani 1 1 d . . .
H5 H 0.6955 -0.3228 0.1069 0.041 Uiso 1 1 calc R . .
O6 O 0.1027(3) 0.0808(2) 0.04695(5) 0.0382(5) Uani 0.863(4) 1 d P A 1
H6 H 0.1593 0.0685 0.0300 0.057 Uiso 0.863(4) 1 calc PR A 1
O6B O 0.1324(19) -0.0875(14) 0.0388(2) 0.0382(5) Uani 0.137(4) 1 d PD A 2
H6B H 0.2340 -0.1103 0.0309 0.057 Uiso 0.137(4) 1 calc PR A 2
O7 O 0.74834(18) 0.44872(15) 0.09665(3) 0.0217(3) Uani 1 1 d . . .
O8 O 0.5136(3) 0.3401(2) 0.02460(4) 0.0308(5) Uani 0.805(3) 1 d P B 1
H8 H 0.4104 0.3793 0.0277 0.046 Uiso 0.805(3) 1 calc PR B 1
O8B O 0.6501(15) 0.2540(13) 0.0189(2) 0.050(3) Uani 0.195(3) 1 d P B 2
H8B H 0.6541 0.2816 0.0001 0.074 Uiso 0.195(3) 1 calc PR B 2
O9 O 0.8679(4) 0.4197(3) 0.00274(4) 0.0360(5) Uani 0.805(3) 1 d P B 1
H9 H 0.9371 0.3587 -0.0066 0.054 Uiso 0.805(3) 1 calc PR B 1
O9B O 0.9841(15) 0.4187(12) 0.00482(19) 0.0360(5) Uani 0.195(3) 1 d P B 2
H9B H 0.9582 0.3498 -0.0080 0.054 Uiso 0.195(3) 1 calc PR B 2
O10 O 1.1572(3) 0.3860(3) 0.04975(5) 0.0336(5) Uani 0.805(3) 1 d P B 1
H10 H 1.1596 0.2907 0.0494 0.050 Uiso 0.805(3) 1 calc PR B 1
O10B O 1.2098(13) 0.4638(14) 0.0571(3) 0.042(2) Uani 0.195(3) 1 d P B 2
H10B H 1.2569 0.5508 0.0569 0.063 Uiso 0.195(3) 1 calc PR B 2
O11 O 1.0855(2) 0.63858(18) 0.10825(4) 0.0350(4) Uani 1 1 d . B .
H11 H 0.9874 0.6865 0.1108 0.052 Uiso 1 1 calc R . .
C1 C 2.5429(3) 0.0676(3) 0.32783(6) 0.0387(6) Uani 1 1 d . . .
H1A H 2.5985 0.1280 0.3111 0.058 Uiso 1 1 calc R . .
H1B H 2.6328 -0.0051 0.3359 0.058 Uiso 1 1 calc R . .
H1C H 2.5034 0.1349 0.3448 0.058 Uiso 1 1 calc R . .
C2 C 2.3779(3) -0.0181(3) 0.31492(5) 0.0298(5) Uani 1 1 d . . .
H2A H 2.3158 -0.0711 0.3324 0.036 Uiso 1 1 calc R . .
H2B H 2.4211 -0.0961 0.2999 0.036 Uiso 1 1 calc R . .
C3 C 2.2402(3) 0.0847(2) 0.29843(5) 0.0250(4) Uani 1 1 d . . .
H3A H 2.3033 0.1413 0.2816 0.030 Uiso 1 1 calc R . .
H3B H 2.1923 0.1596 0.3136 0.030 Uiso 1 1 calc R . .
C4 C 2.0799(3) -0.0039(2) 0.28428(5) 0.0252(4) Uani 1 1 d . . .
H4A H 2.1292 -0.0850 0.2706 0.030 Uiso 1 1 calc R . .
H4B H 2.0112 -0.0534 0.3015 0.030 Uiso 1 1 calc R . .
C5 C 1.9484(3) 0.0923(2) 0.26530(5) 0.0237(4) Uani 1 1 d . . .
H5A H 2.0167 0.1426 0.2482 0.028 Uiso 1 1 calc R . .
H5B H 1.8973 0.1726 0.2790 0.028 Uiso 1 1 calc R . .
C6 C 1.7908(3) 0.0004(2) 0.25115(5) 0.0241(4) Uani 1 1 d . . .
H6A H 1.8422 -0.0793 0.2374 0.029 Uiso 1 1 calc R . .
H6C H 1.7235 -0.0507 0.2683 0.029 Uiso 1 1 calc R . .
C7 C 1.6568(3) 0.0963(2) 0.23226(5) 0.0231(4) Uani 1 1 d . . .
H7A H 1.7231 0.1447 0.2147 0.028 Uiso 1 1 calc R . .
H7B H 1.6082 0.1780 0.2458 0.028 Uiso 1 1 calc R . .
C8 C 1.4967(3) 0.0041(2) 0.21910(5) 0.0235(4) Uani 1 1 d . . .
H8A H 1.5459 -0.0785 0.2058 0.028 Uiso 1 1 calc R . .
H8C H 1.4300 -0.0433 0.2368 0.028 Uiso 1 1 calc R . .
C9 C 1.3626(3) 0.0973(2) 0.19982(5) 0.0224(4) Uani 1 1 d . . .
H9A H 1.4292 0.1454 0.1822 0.027 Uiso 1 1 calc R . .
H9C H 1.3122 0.1793 0.2131 0.027 Uiso 1 1 calc R . .
C10 C 1.2047(3) 0.0037(2) 0.18662(5) 0.0239(4) Uani 1 1 d . . .
H10A H 1.2556 -0.0826 0.1746 0.029 Uiso 1 1 calc R . .
H10C H 1.1333 -0.0387 0.2043 0.029 Uiso 1 1 calc R . .
C11 C 1.0764(3) 0.0932(2) 0.16545(5) 0.0234(4) Uani 1 1 d . . .
H11A H 1.0250 0.1800 0.1773 0.028 Uiso 1 1 calc R . .
H11B H 1.1460 0.1340 0.1474 0.028 Uiso 1 1 calc R . .
C12 C 0.9221(3) -0.0056(2) 0.15355(5) 0.0249(4) Uani 1 1 d . . .
H12A H 0.9716 -0.1021 0.1452 0.030 Uiso 1 1 calc R . .
H12B H 0.8368 -0.0295 0.1709 0.030 Uiso 1 1 calc R . .
C13 C 0.6491(3) 0.0217(2) 0.12256(4) 0.0219(4) Uani 1 1 d . . .
H13 H 0.5892 -0.0063 0.1428 0.026 Uiso 1 1 calc R B .
C14 C 0.5430(3) 0.1551(2) 0.10825(5) 0.0255(4) Uani 1 1 d . B .
H14 H 0.5359 0.2380 0.1242 0.031 Uiso 1 1 calc R . .
C15 C 0.3566(3) -0.0120(2) 0.07819(5) 0.0225(4) Uani 1 1 d . A .
H15 H 0.4306 0.0134 0.0592 0.027 Uiso 1 1 calc R . .
C16 C 0.4401(3) -0.1502(2) 0.09446(5) 0.0243(4) Uani 1 1 d . . .
H16 H 0.3758 -0.1670 0.1149 0.029 Uiso 1 1 calc R B .
C17 C 0.6414(3) -0.1159(2) 0.10090(5) 0.0217(4) Uani 1 1 d . B .
H17 H 0.7054 -0.0924 0.0808 0.026 Uiso 1 1 calc R . .
C18 C 0.1586(3) -0.0318(3) 0.06885(5) 0.0320(5) Uani 1 1 d D . .
H18A H 0.1417 -0.1336 0.0595 0.038 Uiso 0.863(4) 1 calc PR A 1
H18B H 0.0806 -0.0254 0.0878 0.038 Uiso 0.863(4) 1 calc PR A 1
H18C H 0.0995 -0.1018 0.0839 0.038 Uiso 0.137(4) 1 calc PR A 2
H18D H 0.0964 0.0677 0.0706 0.038 Uiso 0.137(4) 1 calc PR A 2
C19 C 0.6151(5) 0.3719(5) 0.07872(9) 0.0214(8) Uani 0.805(3) 1 d P B 1
H19 H 0.4895 0.4026 0.0855 0.026 Uiso 0.805(3) 1 calc PR B 1
C19B C 0.649(3) 0.355(3) 0.0718(5) 0.0214(8) Uani 0.195(3) 1 d P B 2
H19B H 0.5211 0.3940 0.0710 0.026 Uiso 0.195(3) 1 calc PR B 2
C20 C 0.6451(4) 0.4120(3) 0.04411(6) 0.0213(6) Uani 0.805(3) 1 d P B 1
H20 H 0.6321 0.5244 0.0417 0.026 Uiso 0.805(3) 1 calc PR B 1
C20B C 0.727(3) 0.3746(14) 0.0390(3) 0.0213(6) Uani 0.195(3) 1 d P B 2
H20B H 0.6836 0.4745 0.0307 0.026 Uiso 0.195(3) 1 calc PR B 2
C21 C 0.8368(6) 0.3672(3) 0.03403(6) 0.0228(6) Uani 0.805(3) 1 d P B 1
H21 H 0.8477 0.2541 0.0345 0.027 Uiso 0.805(3) 1 calc PR B 1
C21B C 0.930(2) 0.3710(14) 0.0365(3) 0.0228(6) Uani 0.195(3) 1 d P B 2
H21B H 0.9751 0.2659 0.0407 0.027 Uiso 0.195(3) 1 calc PR B 2
C22 C 0.9778(5) 0.4357(3) 0.05624(9) 0.0237(7) Uani 0.805(3) 1 d P B 1
H22 H 0.9752 0.5483 0.0532 0.028 Uiso 0.805(3) 1 calc PR B 1
C22B C 1.012(3) 0.4776(19) 0.0590(5) 0.0237(7) Uani 0.195(3) 1 d P B 2
H22B H 0.9692 0.5842 0.0558 0.028 Uiso 0.195(3) 1 calc PR B 2
C23 C 0.9348(3) 0.4038(2) 0.09082(5) 0.0236(4) Uani 1 1 d . B .
H23 H 0.9440 0.2919 0.0943 0.028 Uiso 0.805(3) 1 calc PR B 1
H23A H 0.9500 0.2911 0.0912 0.028 Uiso 0.195(3) 1 calc PR B 2
C24 C 1.0556(3) 0.4814(3) 0.11441(5) 0.0299(5) Uani 1 1 d . . .
H24A H 0.9997 0.4708 0.1354 0.036 Uiso 1 1 calc R B .
H24B H 1.1753 0.4289 0.1149 0.036 Uiso 1 1 calc R . .
O1S O 0.7586(13) -0.0287(8) 0.02496(19) 0.0773(9) Uani 0.33 1 d PD C 1
H1S H 0.7543 0.0445 0.0124 0.116 Uiso 0.33 1 calc PR C 1
O1SB O 0.8402(13) -0.0221(8) 0.0049(2) 0.0773(9) Uani 0.33 1 d PD C 2
H1SB H 0.8900 -0.0144 -0.0127 0.116 Uiso 0.33 1 calc PR C 2
O1SC O 0.5856(11) -0.1682(9) 0.0133(2) 0.0773(9) Uani 0.33 1 d PD C 3
H1SC H 0.5495 -0.2584 0.0148 0.116 Uiso 0.33 1 calc PR C 3
C1S C 0.7631(7) -0.1666(4) 0.00803(10) 0.0773(9) Uani 1 1 d D . .
H1SI H 0.7855 -0.1663 -0.0146 0.116 Uiso 0.33 1 calc PR C 3
H1SJ H 0.8192 -0.2569 0.0174 0.116 Uiso 0.33 1 calc PR C 3
H1SK H 0.8167 -0.0753 0.0174 0.116 Uiso 0.33 1 calc PR C 3
H1SA H 0.7625 -0.1449 -0.0145 0.116 Uiso 0.33 1 calc PR C 1
H1SD H 0.6556 -0.2276 0.0134 0.116 Uiso 0.33 1 calc PR C 1
H1SE H 0.8743 -0.2228 0.0134 0.116 Uiso 0.33 1 calc PR C 1
H1SF H 0.7423 -0.2101 -0.0128 0.116 Uiso 0.33 1 calc PR C 2
H1SG H 0.6464 -0.1588 0.0192 0.116 Uiso 0.33 1 calc PR C 2
H1SH H 0.8466 -0.2321 0.0199 0.116 Uiso 0.33 1 calc PR C 2

loop_
_atom_site_aniso_label
_atom_site_aniso_U_11
_atom_site_aniso_U_22
_atom_site_aniso_U_33
_atom_site_aniso_U_23
_atom_site_aniso_U_13
_atom_site_aniso_U_12
O1 0.0287(7) 0.0209(7) 0.0245(7) 0.0009(6) -0.0045(6) -0.0068(6)
O2 0.0416(8) 0.0152(7) 0.0267(7) -0.0004(6) -0.0011(6) -0.0062(6)
O3 0.0277(7) 0.0210(7) 0.0318(7) -0.0024(6) -0.0014(6) 0.0047(6)
O4 0.0302(8) 0.0205(8) 0.0556(10) -0.0083(7) -0.0116(7) -0.0013(7)
O5 0.0289(7) 0.0130(7) 0.0400(8) -0.0038(6) -0.0097(6) 0.0002(6)
O6 0.0432(11) 0.0350(11) 0.0365(10) -0.0015(8) -0.0110(8) 0.0121(9)
O6B 0.0432(11) 0.0350(11) 0.0365(10) -0.0015(8) -0.0110(8) 0.0121(9)
O7 0.0206(6) 0.0148(6) 0.0298(7) -0.0024(5) -0.0045(6) -0.0006(5)
O8 0.0328(11) 0.0282(10) 0.0315(10) -0.0062(8) -0.0154(8) 0.0010(8)
O8B 0.050(6) 0.073(7) 0.026(4) -0.010(4) -0.004(4) -0.032(6)
O9 0.0455(13) 0.0406(10) 0.0220(8) 0.0045(8) -0.0002(9) 0.0058(11)
O9B 0.0455(13) 0.0406(10) 0.0220(8) 0.0045(8) -0.0002(9) 0.0058(11)
O10 0.0232(11) 0.0386(13) 0.0389(11) -0.0040(10) 0.0055(9) -0.0047(11)
O10B 0.020(4) 0.040(6) 0.066(7) 0.009(5) 0.007(4) -0.007(4)
O11 0.0258(7) 0.0273(8) 0.0519(10) 0.0055(7) -0.0086(7) -0.0067(6)
C1 0.0320(11) 0.0487(14) 0.0355(12) -0.0092(11) -0.0058(9) 0.0039(11)
C2 0.0309(11) 0.0297(11) 0.0287(10) 0.0015(9) -0.0049(9) 0.0015(10)
C3 0.0276(10) 0.0206(10) 0.0268(9) -0.0027(8) -0.0023(8) -0.0001(9)
C4 0.0274(10) 0.0196(9) 0.0286(10) 0.0005(8) -0.0024(8) -0.0015(8)
C5 0.0260(10) 0.0169(9) 0.0283(10) 0.0005(8) -0.0009(8) -0.0002(8)
C6 0.0272(10) 0.0192(9) 0.0260(9) 0.0007(8) -0.0011(8) 0.0007(8)
C7 0.0256(9) 0.0168(9) 0.0270(9) -0.0003(8) -0.0001(8) 0.0009(8)
C8 0.0258(10) 0.0183(10) 0.0265(9) -0.0002(7) 0.0008(8) 0.0004(8)
C9 0.0257(10) 0.0166(9) 0.0249(9) -0.0018(7) 0.0001(8) -0.0007(8)
C10 0.0270(10) 0.0203(9) 0.0243(9) -0.0030(8) 0.0002(8) -0.0012(8)
C11 0.0253(10) 0.0194(9) 0.0254(9) -0.0038(8) 0.0007(8) -0.0017(8)
C12 0.0306(10) 0.0206(9) 0.0235(9) -0.0012(8) -0.0028(8) -0.0041(8)
C13 0.0250(9) 0.0191(10) 0.0217(9) -0.0012(8) 0.0017(8) -0.0028(8)
C14 0.0348(11) 0.0170(9) 0.0248(10) -0.0039(8) -0.0015(8) -0.0021(8)
C15 0.0258(10) 0.0177(9) 0.0242(9) -0.0001(7) 0.0008(8) 0.0005(8)
C16 0.0232(10) 0.0168(9) 0.0329(10) 0.0000(8) -0.0012(8) -0.0015(8)
C17 0.0239(9) 0.0156(9) 0.0256(9) -0.0008(7) 0.0002(8) -0.0007(7)
C18 0.0283(11) 0.0315(12) 0.0361(11) -0.0006(9) -0.0042(9) 0.0055(10)
C19 0.0250(19) 0.0122(14) 0.027(2) -0.0033(13) -0.0045(13) 0.0003(12)
C19B 0.0250(19) 0.0122(14) 0.027(2) -0.0033(13) -0.0045(13) 0.0003(12)
C20 0.0221(15) 0.0137(12) 0.0281(12) -0.0004(10) -0.0093(11) 0.0029(11)
C20B 0.0221(15) 0.0137(12) 0.0281(12) -0.0004(10) -0.0093(11) 0.0029(11)
C21 0.028(2) 0.0204(11) 0.0200(11) 0.0009(9) -0.0045(14) 0.0033(13)
C21B 0.028(2) 0.0204(11) 0.0200(11) 0.0009(9) -0.0045(14) 0.0033(13)
C22 0.0267(18) 0.0163(18) 0.0281(14) 0.0021(15) 0.0030(13) -0.0022(13)
C22B 0.0267(18) 0.0163(18) 0.0281(14) 0.0021(15) 0.0030(13) -0.0022(13)
C23 0.0231(9) 0.0211(10) 0.0266(10) 0.0012(8) -0.0015(8) 0.0057(8)
C24 0.0232(10) 0.0286(11) 0.0378(11) 0.0080(9) -0.0057(9) -0.0039(9)
O1S 0.094(2) 0.0595(15) 0.0788(18) 0.0102(14) 0.0061(17) -0.0213(17)
O1SB 0.094(2) 0.0595(15) 0.0788(18) 0.0102(14) 0.0061(17) -0.0213(17)
O1SC 0.094(2) 0.0595(15) 0.0788(18) 0.0102(14) 0.0061(17) -0.0213(17)
C1S 0.094(2) 0.0595(15) 0.0788(18) 0.0102(14) 0.0061(17) -0.0213(17)

loop_
_atom_type_symbol
_atom_type_description
_atom_type_scat_dispersion_real
_atom_type_scat_dispersion_imag
_atom_type_scat_source
C C 0.0181 0.0091 'International Tables Vol C Tables 4.2.6.8 and 6.1.1.4'
H H 0.0000 0.0000 'International Tables Vol C Tables 4.2.6.8 and 6.1.1.4'
O O 0.0492 0.0322 'International Tables Vol C Tables 4.2.6.8 and 6.1.1.4'

loop_
_geom_angle_atom_site_label_1
_geom_angle_atom_site_label_2
_geom_angle_atom_site_label_3
_geom_angle
C13 O1 C12 115.27(15)
C19B O2 C14 127.9(8)
C19B O2 C19 16.8(8)
C14 O2 C19 111.17(18)
C14 O3 C15 113.23(15)
C16 O4 H4 109.5
C17 O5 H5 109.5
C18 O6 H6 109.5
C18 O6B H6B 109.5
C19 O7 C23 115.35(17)
C19 O7 C19B 15.6(7)
C23 O7 C19B 100.4(7)
C20B O8B H8B 109.5
C21B O9B H9B 109.5
C22B O10B H10B 109.5
C24 O11 H11 109.5
C2 C1 H1A 109.5
C2 C1 H1B 109.5
H1A C1 H1B 109.5
C2 C1 H1C 109.5
H1A C1 H1C 109.5
H1B C1 H1C 109.5
C1 C2 C3 113.24(19)
C1 C2 H2A 108.9
C3 C2 H2A 108.9
C1 C2 H2B 108.9
C3 C2 H2B 108.9
H2A C2 H2B 107.7
C2 C3 C4 112.61(17)
C2 C3 H3A 109.1
C4 C3 H3A 109.1
C2 C3 H3B 109.1
C4 C3 H3B 109.1
H3A C3 H3B 107.8
C5 C4 C3 114.26(17)
C5 C4 H4A 108.7
C3 C4 H4A 108.7
C5 C4 H4B 108.7
C3 C4 H4B 108.7
H4A C4 H4B 107.6
C4 C5 C6 113.08(16)
C4 C5 H5A 109.0
C6 C5 H5A 109.0
C4 C5 H5B 109.0
C6 C5 H5B 109.0
H5A C5 H5B 107.8
C7 C6 C5 113.53(17)
C7 C6 H6A 108.9
C5 C6 H6A 108.9
C7 C6 H6C 108.9
C5 C6 H6C 108.9
H6A C6 H6C 107.7
C6 C7 C8 113.06(16)
C6 C7 H7A 109.0
C8 C7 H7A 109.0
C6 C7 H7B 109.0
C8 C7 H7B 109.0
H7A C7 H7B 107.8
C9 C8 C7 113.91(16)
C9 C8 H8A 108.8
C7 C8 H8A 108.8
C9 C8 H8C 108.8
C7 C8 H8C 108.8
H8A C8 H8C 107.7
C8 C9 C10 113.33(16)
C8 C9 H9A 108.9
C10 C9 H9A 108.9
C8 C9 H9C 108.9
C10 C9 H9C 108.9
H9A C9 H9C 107.7
C11 C10 C9 113.92(17)
C11 C10 H10A 108.8
C9 C10 H10A 108.8
C11 C10 H10C 108.8
C9 C10 H10C 108.8
H10A C10 H10C 107.7
C12 C11 C10 111.16(17)
C12 C11 H11A 109.4
C10 C11 H11A 109.4
C12 C11 H11B 109.4
C10 C11 H11B 109.4
H11A C11 H11B 108.0
O1 C12 C11 108.54(16)
O1 C12 H12A 110.0
C11 C12 H12A 110.0
O1 C12 H12B 110.0
C11 C12 H12B 110.0
H12A C12 H12B 108.4
O1 C13 C17 114.77(16)
O1 C13 C14 107.05(16)
C17 C13 C14 110.42(16)
O1 C13 H13 108.1
C17 C13 H13 108.1
C14 C13 H13 108.1
O3 C14 O2 110.45(17)
O3 C14 C13 111.81(17)
O2 C14 C13 109.50(17)
O3 C14 H14 108.3
O2 C14 H14 108.3
C13 C14 H14 108.3
O3 C15 C18 106.90(17)
O3 C15 C16 107.71(16)
C18 C15 C16 114.24(18)
O3 C15 H15 109.3
C18 C15 H15 109.3
C16 C15 H15 109.3
O4 C16 C17 108.94(16)
O4 C16 C15 112.88(17)
C17 C16 C15 107.99(16)
O4 C16 H16 109.0
C17 C16 H16 109.0
C15 C16 H16 109.0
O5 C17 C13 109.41(16)
O5 C17 C16 110.60(16)
C13 C17 C16 107.57(16)
O5 C17 H17 109.7
C13 C17 H17 109.7
C16 C17 H17 109.7
O6B C18 O6 66.4(5)
O6B C18 C15 114.7(6)
O6 C18 C15 111.6(2)
O6B C18 H18A 44.6
O6 C18 H18A 109.3
C15 C18 H18A 109.3
O6B C18 H18B 134.0
O6 C18 H18B 109.3
C15 C18 H18B 109.3
H18A C18 H18B 108.0
O6B C18 H18C 108.6
O6 C18 H18C 137.3
C15 C18 H18C 108.6
H18A C18 H18C 69.1
H18B C18 H18C 41.8
O6B C18 H18D 108.6
O6 C18 H18D 45.6
C15 C18 H18D 108.6
H18A C18 H18D 140.8
H18B C18 H18D 67.9
H18C C18 H18D 107.6
O7 C19 O2 110.0(3)
O7 C19 C20 108.2(3)
O2 C19 C20 107.6(2)
O7 C19 H19 110.3
O2 C19 H19 110.3
C20 C19 H19 110.3
O2 C19B C20B 115.3(14)
O2 C19B O7 108.5(15)
C20B C19B O7 113.6(15)
O2 C19B H19B 106.3
C20B C19B H19B 106.3
O7 C19B H19B 106.3
O8 C20 C21 110.1(3)
O8 C20 C19 111.3(2)
C21 C20 C19 110.2(2)
O8 C20 H20 108.4
C21 C20 H20 108.4
C19 C20 H20 108.4
O8B C20B C21B 108.8(14)
O8B C20B C19B 108.1(13)
C21B C20B C19B 115.9(14)
O8B C20B H20B 108.0
C21B C20B H20B 108.0
C19B C20B H20B 108.0
O9 C21 C20 109.1(2)
O9 C21 C22 110.1(3)
C20 C21 C22 110.2(2)
O9 C21 H21 109.1
C20 C21 H21 109.1
C22 C21 H21 109.1
O9B C21B C22B 107.8(12)
O9B C21B C20B 109.3(10)
C22B C21B C20B 110.4(13)
O9B C21B H21B 109.8
C22B C21B H21B 109.8
C20B C21B H21B 109.8
O10 C22 C21 112.6(3)
O10 C22 C23 108.8(3)
C21 C22 C23 112.7(2)
O10 C22 H22 107.5
C21 C22 H22 107.5
C23 C22 H22 107.5
O10B C22B C21B 108.6(15)
O10B C22B C23 111.2(14)
C21B C22B C23 98.5(10)
O10B C22B H22B 112.5
C21B C22B H22B 112.5
C23 C22B H22B 112.5
O7 C23 C24 108.42(16)
O7 C23 C22 108.03(19)
C24 C23 C22 116.1(2)
O7 C23 C22B 111.6(7)
C24 C23 C22B 100.1(6)
C22 C23 C22B 16.7(6)
O7 C23 H23 108.0
C24 C23 H23 108.0
C22 C23 H23 108.0
C22B C23 H23 120.0
O7 C23 H23A 112.0
C24 C23 H23A 112.0
C22 C23 H23A 100.0
C22B C23 H23A 112.0
H23 C23 H23A 8.0
O11 C24 C23 114.09(18)
O11 C24 H24A 108.7
C23 C24 H24A 108.7
O11 C24 H24B 108.7
C23 C24 H24B 108.7
H24A C24 H24B 107.6
C1S O1S H1S 109.5
C1S O1SB H1SB 109.5
C1S O1SC H1SC 109.5
O1SC C1S O1SB 115.1(7)
O1SC C1S O1S 84.2(6)
O1SB C1S O1S 43.6(5)
O1SC C1S H1SI 109.5
O1SB C1S H1SI 80.7
O1S C1S H1SI 120.4
O1SC C1S H1SJ 109.5
O1SB C1S H1SJ 127.5
O1S C1S H1SJ 120.0
H1SI C1S H1SJ 109.5
O1SC C1S H1SK 109.5
O1SB C1S H1SK 29.5
O1S C1S H1SK 25.3
H1SI C1S H1SK 109.5
H1SJ C1S H1SK 109.5
O1SC C1S H1SA 99.6
O1SB C1S H1SA 74.4
O1S C1S H1SA 109.5
H1SI C1S H1SA 14.8
H1SJ C1S H1SA 124.0
H1SK C1S H1SA 104.0
O1SC C1S H1SD 33.2
O1SB C1S H1SD 147.7
O1S C1S H1SD 109.5
H1SI C1S H1SD 111.5
H1SJ C1S H1SD 78.2
H1SK C1S H1SD 132.5
H1SA C1S H1SD 109.5
O1SC C1S H1SE 140.5
O1SB C1S H1SE 98.5
O1S C1S H1SE 109.5
H1SI C1S H1SE 95.4
H1SJ C1S H1SE 31.4
H1SK C1S H1SE 89.3
H1SA C1S H1SE 109.5
H1SD C1S H1SE 109.5
O1SC C1S H1SF 89.9
O1SB C1S H1SF 109.5
O1S C1S H1SF 142.8
H1SI C1S H1SF 29.8
H1SJ C1S H1SF 96.7
H1SK C1S H1SF 138.9
H1SA C1S H1SF 35.5
H1SD C1S H1SF 82.7
H1SE C1S H1SF 98.3
O1SC C1S H1SG 19.9
O1SB C1S H1SG 109.5
O1S C1S H1SG 70.8
H1SI C1S H1SG 128.7
H1SJ C1S H1SG 102.9
H1SK C1S H1SG 95.3
H1SA C1S H1SG 117.4
H1SD C1S H1SG 39.3
H1SE C1S H1SG 130.1
H1SF C1S H1SG 109.5
O1SC C1S H1SH 121.3
O1SB C1S H1SH 109.5
O1S C1S H1SH 104.9
H1SI C1S H1SH 113.9
H1SJ C1S H1SH 18.5
H1SK C1S H1SH 91.4
H1SA C1S H1SH 128.5
H1SD C1S H1SH 93.2
H1SE C1S H1SH 20.6
H1SF C1S H1SH 109.5
H1SG C1S H1SH 109.5

loop_
_geom_bond_atom_site_label_1
_geom_bond_atom_site_label_2
_geom_bond_distance
O1 C13 1.415(3)
O1 C12 1.434(2)
O2 C19B 1.34(2)
O2 C14 1.410(3)
O2 C19 1.436(4)
O3 C14 1.409(3)
O3 C15 1.443(2)
O4 C16 1.415(3)
O4 H4 0.8400
O5 C17 1.428(2)
O5 H5 0.8400
O6 C18 1.422(3)
O6 H6 0.8400
O6B C18 1.386(8)
O6B H6B 0.8400
O7 C19 1.411(4)
O7 C23 1.441(2)
O7 C19B 1.53(2)
O8 C20 1.422(3)
O8 H8 0.8400
O8B C20B 1.476(15)
O8B H8B 0.8400
O9 C21 1.431(3)
O9 H9 0.8400
O9B C21B 1.470(15)
O9B H9B 0.8400
O10 C22 1.411(4)
O10 H10 0.8400
O10B C22B 1.45(2)
O10B H10B 0.8400
O11 C24 1.427(3)
O11 H11 0.8400
C1 C2 1.526(3)
C1 H1A 0.9800
C1 H1B 0.9800
C1 H1C 0.9800
C2 C3 1.526(3)
C2 H2A 0.9900
C2 H2B 0.9900
C3 C4 1.533(3)
C3 H3A 0.9900
C3 H3B 0.9900
C4 C5 1.516(3)
C4 H4A 0.9900
C4 H4B 0.9900
C5 C6 1.532(3)
C5 H5A 0.9900
C5 H5B 0.9900
C6 C7 1.524(3)
C6 H6A 0.9900
C6 H6C 0.9900
C7 C8 1.531(3)
C7 H7A 0.9900
C7 H7B 0.9900
C8 C9 1.520(3)
C8 H8A 0.9900
C8 H8C 0.9900
C9 C10 1.527(3)
C9 H9A 0.9900
C9 H9C 0.9900
C10 C11 1.523(3)
C10 H10A 0.9900
C10 H10C 0.9900
C11 C12 1.512(3)
C11 H11A 0.9900
C11 H11B 0.9900
C12 H12A 0.9900
C12 H12B 0.9900
C13 C17 1.526(3)
C13 C14 1.535(3)
C13 H13 1.0000
C14 H14 1.0000
C15 C18 1.511(3)
C15 C16 1.529(3)
C15 H15 1.0000
C16 C17 1.528(3)
C16 H16 1.0000
C17 H17 1.0000
C18 H18A 0.9900
C18 H18B 0.9900
C18 H18C 0.9900
C18 H18D 0.9900
C19 C20 1.534(4)
C19 H19 1.0000
C19B C20B 1.52(3)
C19B H19B 1.0000
C20 C21 1.518(4)
C20 H20 1.0000
C20B C21B 1.49(2)
C20B H20B 1.0000
C21 C22 1.525(4)
C21 H21 1.0000
C21B C22B 1.471(18)
C21B H21B 1.0000
C22 C23 1.534(4)
C22 H22 1.0000
C22B C23 1.61(2)
C22B H22B 1.0000
C23 C24 1.503(3)
C23 H23 1.0000
C23 H23A 1.0000
C24 H24A 0.9900
C24 H24B 0.9900
O1S C1S 1.414(7)
O1S H1S 0.8400
O1SB C1S 1.399(7)
O1SB H1SB 0.8400
O1SC C1S 1.318(7)
O1SC H1SC 0.8400
C1S H1SI 0.9800
C1S H1SJ 0.9800
C1S H1SK 0.9800
C1S H1SA 0.9800
C1S H1SD 0.9800
C1S H1SE 0.9800
C1S H1SF 0.9800
C1S H1SG 0.9800
C1S H1SH 0.9800
